data_4077416
loop_
_publ_author_name
'Zheng, Shao-Liang'
'Tong, Ming-Liang'
'Tan, Song-De'
'Wang, Yu'
'Shi, Jian-Xin'
'Tong, Ye-Xiang'
'Lee, Hung Kay'
'Chen, Xiao-Ming'

_publ_section_title
;
 Syntheses, Structures, and Properties of Three Novel Coordination
 Polymers of Silver(I) Aromatic Carboxylates with Hexamethylenetetramine
 Exhibiting Unique Metal&#x2212;\p Interaction
;
_journal_issue 25
_journal_name_full Organometallics
_journal_page_first 5319
_journal_paper_doi 10.1021/om010601e
_journal_volume 20
_journal_year 2001
_chemical_formula_sum 'C30 H31 Ag2 N5 O7'
_chemical_formula_weight 789.34
_chemical_name_systematic
; 
 ? 
;
_space_group_IT_number 9
_symmetry_cell_setting monoclinic
_symmetry_space_group_name_Hall 'C -2yc'
_symmetry_space_group_name_H-M 'C 1 c 1'
_atom_sites_solution_hydrogens geom
_atom_sites_solution_primary direct
_atom_sites_solution_secondary difmap
_audit_creation_method SHELXL-97
_cell_angle_alpha 90.00
_cell_angle_beta 90.12(2)
_cell_angle_gamma 90.00
_cell_formula_units_Z 4
_cell_length_a 36.35(2)
_cell_length_b 6.473(3)
_cell_length_c 12.711(7)
_cell_measurement_reflns_used 25
_cell_measurement_temperature 293(2)
_cell_measurement_theta_max 15
_cell_measurement_theta_min 7.5
_cell_volume 2991(3)
_computing_cell_refinement 'SHELXTL-Plus (Sheldrick, 1990)'
_computing_data_collection 'SHELXTL-Plus (Sheldrick, 1990)'
_computing_data_reduction 'SHELXTL-Plus (Sheldrick, 1990)'
_computing_molecular_graphics 'SHELXTL V. 5.0 (Sheldrick, 1997)'
_computing_publication_material 'SHELXL-97 (Sheldrick, 1997)'
_computing_structure_refinement 'SHELXL-97 (Sheldrick, 1997)'
_computing_structure_solution 'SHELXS-97 (Sheldrick, 1997)'
_diffrn_ambient_temperature 293(2)
_diffrn_measured_fraction_theta_full 0.498
_diffrn_measured_fraction_theta_max 0.498
_diffrn_measurement_device_type 'Siemens R3m'
_diffrn_measurement_method '\w scan'
_diffrn_radiation_monochromator graphite
_diffrn_radiation_source 'fine-focus sealed tube'
_diffrn_radiation_type MoK\a
_diffrn_radiation_wavelength 0.71073
_diffrn_reflns_av_R_equivalents 0.0000
_diffrn_reflns_av_sigmaI/netI 0.0233
_diffrn_reflns_limit_h_max 50
_diffrn_reflns_limit_h_min 0
_diffrn_reflns_limit_k_max 9
_diffrn_reflns_limit_k_min 0
_diffrn_reflns_limit_l_max 17
_diffrn_reflns_limit_l_min -17
_diffrn_reflns_number 4389
_diffrn_reflns_theta_full 30.00
_diffrn_reflns_theta_max 30.00
_diffrn_reflns_theta_min 3.20
_diffrn_standards_decay_% none
_diffrn_standards_interval_count 200
_diffrn_standards_number 2
_exptl_absorpt_coefficient_mu 1.366
_exptl_absorpt_correction_T_max 0.6249
_exptl_absorpt_correction_T_min 0.5723
_exptl_absorpt_correction_type semi-empirical
_exptl_absorpt_process_details '\y-scans (North et al., 1968)'
_exptl_crystal_colour yellow
_exptl_crystal_density_diffrn 1.753
_exptl_crystal_density_method 'not measured'
_exptl_crystal_description block
_exptl_crystal_F_000 1584
_exptl_crystal_size_max 0.46
_exptl_crystal_size_mid 0.42
_exptl_crystal_size_min 0.38
_refine_diff_density_max 0.325
_refine_diff_density_min -0.290
_refine_diff_density_rms 0.071
_refine_ls_abs_structure_details 'Flack H D (1983), Acta Cryst. A39, 876-881'
_refine_ls_abs_structure_Flack 0.00(3)
_refine_ls_extinction_coef 0.0008(2)
_refine_ls_extinction_expression Fc^*^=kFc[1+0.001xFc^2^\l^3^/sin(2\q)]^-1/4^
_refine_ls_extinction_method SHELXL
_refine_ls_goodness_of_fit_ref 1.036
_refine_ls_hydrogen_treatment mixed
_refine_ls_matrix_type full
_refine_ls_number_parameters 398
_refine_ls_number_reflns 4389
_refine_ls_number_restraints 2
_refine_ls_restrained_S_all 1.036
_refine_ls_R_factor_all 0.0366
_refine_ls_R_factor_gt 0.0309
_refine_ls_shift/su_max 0.001
_refine_ls_shift/su_mean 0.000
_refine_ls_structure_factor_coef Fsqd
_refine_ls_weighting_details 'w=1/[\s^2^(Fo^2^)+(0.0454P)^2^+0.9623P] where P=(Fo^2^+2Fc^2^)/3'
_refine_ls_weighting_scheme calc
_refine_ls_wR_factor_gt 0.0746
_refine_ls_wR_factor_ref 0.0775
_reflns_number_gt 3997
_reflns_number_total 4389
_reflns_threshold_expression >2sigma(I)
_cod_data_source_file om010601e.cif
_cod_data_source_block complex3
_cod_depositor_comments
;
The following automatic conversions were performed:

'_symmetry_cell_setting' value 'Monoclinic' changed to 'monoclinic'
according to /home/saulius/struct/CIF-dictionaries/cif_core.dic
dictionary named 'cif_core.dic' version 2.4.2 from 2011-04-26.

Automatic conversion script
Id: cif_fix_values 1715 2011-07-08 13:25:40Z adriana 

The following automatic conversions were performed:

'_refine_ls_weighting_scheme' value 'calc
w=1/[\s^2^(Fo^2^)+(0.0454P)^2^+0.9623P] where P=(Fo^2^+2Fc^2^)/3' was
changed to 'calc'. New tag '_refine_ls_weighting_details' was
created. The value of the new tag was set to
'w=1/[\s^2^(Fo^2^)+(0.0454P)^2^+0.9623P] where P=(Fo^2^+2Fc^2^)/3'.

Automatic conversion script
Id: cif_fix_values 3143 2015-03-26 13:38:13Z robertas 
;
_cod_original_sg_symbol_H-M Cc
_cod_database_code 4077416

loop_
_symmetry_equiv_pos_as_xyz
'x, y, z'
'x, -y, z+1/2'
'x+1/2, y+1/2, z'
'x+1/2, -y+1/2, z+1/2'

loop_
_atom_site_label
_atom_site_type_symbol
_atom_site_fract_x
_atom_site_fract_y
_atom_site_fract_z
_atom_site_U_iso_or_equiv
_atom_site_adp_type
_atom_site_occupancy
_atom_site_calc_flag
_atom_site_refinement_flags
Ag1 Ag 0.730878(10) 0.55484(5) 0.87006(2) 0.04393(12) Uani 1 d .
Ag2 Ag 0.852362(9) 1.03335(5) 1.119041(19) 0.03656(10) Uani 1 d .
O1 O 0.85679(14) 0.3915(7) 1.1174(5) 0.0742(13) Uani 1 d .
O2 O 0.87997(17) 0.3650(9) 1.2772(5) 0.095(2) Uani 1 d .
O3 O 0.92862(14) 0.6129(8) 1.3415(4) 0.0695(13) Uani 1 d .
H3 H 0.9132 0.4934 1.3273 0.080 Uiso 1 d R
O4 O 0.71622(11) 0.9420(7) 1.1103(3) 0.0526(9) Uani 1 d .
O5 O 0.69374(12) 1.2260(7) 1.1852(4) 0.0575(10) Uani 1 d .
O6 O 0.62659(13) 1.3092(8) 1.1726(4) 0.0713(13) Uani 1 d .
H6 H 0.6520 1.2675 1.1878 0.080 Uiso 1 d R
N1 N 0.81475(10) 1.0328(5) 0.7671(3) 0.0303(7) Uani 1 d .
N2 N 0.81535(10) 1.0399(5) 0.9601(3) 0.0282(6) Uani 1 d .
N3 N 0.76593(9) 0.8559(5) 0.8670(3) 0.0302(7) Uani 1 d .
N4 N 0.76880(10) 1.2374(6) 0.8632(3) 0.0313(7) Uani 1 d .
N5 N 0.67562(15) 0.4011(9) 0.8446(5) 0.0642(14) Uani 1 d .
C1 C 0.92448(13) 0.7097(9) 1.2479(4) 0.0427(10) Uani 1 d .
C2 C 0.89983(13) 0.6435(7) 1.1721(4) 0.0416(10) Uani 1 d .
C3 C 0.89654(13) 0.7546(9) 1.0751(4) 0.0446(11) Uani 1 d .
H3A H 0.8806 0.7030 1.0209 0.080 Uiso 1 d R
C4 C 0.91591(14) 0.9322(8) 1.0588(4) 0.0441(11) Uani 1 d .
H4A H 0.9120 1.0100 0.9954 0.080 Uiso 1 d R
C5 C 0.96321(19) 1.1853(10) 1.1209(5) 0.0643(16) Uani 1 d .
H5A H 0.9588 1.2718 1.0609 0.080 Uiso 1 d R
C6 C 0.9899(2) 1.2382(13) 1.1934(7) 0.082(2) Uani 1 d .
H6A H 1.0047 1.3588 1.1821 0.080 Uiso 1 d R
C7 C 0.9962(2) 1.1187(13) 1.2814(6) 0.0718(18) Uani 1 d .
H7A H 1.0162 1.1514 1.3279 0.080 Uiso 1 d R
C8 C 0.97396(18) 0.9516(10) 1.3029(5) 0.0568(15) Uani 1 d .
H8A H 0.9768 0.8773 1.3678 0.080 Uiso 1 d R
C9 C 0.94653(13) 0.8885(8) 1.2307(4) 0.0407(10) Uani 1 d .
C10 C 0.94162(13) 1.0049(8) 1.1362(4) 0.0412(10) Uani 1 d .
C11 C 0.87707(16) 0.4525(9) 1.1901(6) 0.0574(15) Uani 1 d .
C12 C 0.78979(12) 0.8534(6) 0.7714(3) 0.0316(8) Uani 1 d .
H12A H 0.8042 0.7291 0.7713 0.080 Uiso 1 d R
H12B H 0.7746 0.8524 0.7095 0.080 Uiso 1 d R
C13 C 0.79255(13) 1.2245(7) 0.7678(3) 0.0333(9) Uani 1 d .
H13A H 0.7774 1.2290 0.7060 0.080 Uiso 1 d R
H13B H 0.8087 1.3420 0.7661 0.080 Uiso 1 d R
C14 C 0.79053(12) 0.8599(7) 0.9610(3) 0.0315(8) Uani 1 d .
H14A H 0.7759 0.8626 1.0238 0.080 Uiso 1 d R
H14B H 0.8050 0.7360 0.9622 0.080 Uiso 1 d R
C15 C 0.79307(12) 1.2306(7) 0.9573(3) 0.0336(8) Uani 1 d .
H15A H 0.8091 1.3484 0.9566 0.080 Uiso 1 d R
H15B H 0.7783 1.2382 1.0196 0.080 Uiso 1 d R
C16 C 0.83841(12) 1.0330(7) 0.8636(3) 0.0312(8) Uani 1 d .
H16A H 0.8544 1.1510 0.8621 0.080 Uiso 1 d R
H16B H 0.8534 0.9111 0.8646 0.080 Uiso 1 d R
C17 C 0.74469(12) 1.0530(6) 0.8651(3) 0.0313(8) Uani 1 d .
H17A H 0.7293 1.0595 0.9262 0.080 Uiso 1 d R
H17B H 0.7290 1.0547 0.8042 0.080 Uiso 1 d R
C18 C 0.64736(16) 0.3401(9) 0.8237(5) 0.0514(12) Uani 1 d .
C19 C 0.61053(18) 0.2668(12) 0.7964(6) 0.0700(18) Uani 1 d .
H19A H 0.5928 0.2459 0.8525 0.080 Uiso 1 d R
H19B H 0.6001 0.3467 0.7396 0.080 Uiso 1 d R
H19C H 0.6136 0.1223 0.8101 0.080 Uiso 1 d R
C20 C 0.62295(15) 1.1422(9) 1.1092(4) 0.0474(11) Uani 1 d .
C21 C 0.65261(14) 1.0161(8) 1.0862(4) 0.0424(10) Uani 1 d .
C22 C 0.64678(18) 0.8440(11) 1.0196(6) 0.0660(17) Uani 1 d .
H22A H 0.6672 0.7556 1.0032 0.080 Uiso 1 d R
C23 C 0.6130(2) 0.8004(13) 0.9782(7) 0.078(2) Uani 1 d .
H23A H 0.6101 0.6850 0.9315 0.080 Uiso 1 d R
C24 C 0.54717(19) 0.8959(13) 0.9533(7) 0.076(2) Uani 1 d .
H24A H 0.5436 0.7799 0.9073 0.080 Uiso 1 d R
C25 C 0.5188(2) 1.0250(14) 0.9728(7) 0.078(2) Uani 1 d .
H25A H 0.4955 0.9999 0.9392 0.080 Uiso 1 d R
C26 C 0.52343(18) 1.1948(15) 1.0396(7) 0.079(2) Uani 1 d .
H26A H 0.5029 1.2838 1.0532 0.080 Uiso 1 d R
C27 C 0.55674(19) 1.2325(14) 1.0851(6) 0.0727(19) Uani 1 d .
H27A H 0.5597 1.3494 1.1308 0.080 Uiso 1 d R
C28 C 0.58721(16) 1.1028(10) 1.0668(4) 0.0513(13) Uani 1 d .
C29 C 0.58231(18) 0.9290(10) 1.0003(6) 0.0601(15) Uani 1 d .
C30 C 0.69035(14) 1.0604(8) 1.1298(4) 0.0421(10) Uani 1 d .
O1W O 0.73299(14) 0.5349(7) 1.0765(4) 0.0621(11) Uani 1 d .
H1WA H 0.7275 0.6407 1.1160 0.080 Uiso 1 d R
H1WB H 0.7258 0.3996 1.1172 0.080 Uiso 1 d R

loop_
_atom_site_aniso_label
_atom_site_aniso_U_11
_atom_site_aniso_U_22
_atom_site_aniso_U_33
_atom_site_aniso_U_23
_atom_site_aniso_U_13
_atom_site_aniso_U_12
Ag1 0.0421(2) 0.03319(17) 0.0565(2) -0.00103(16) -0.00050(18) -0.00342(16)
Ag2 0.03955(19) 0.03928(18) 0.03084(14) -0.00109(17) -0.00087(12) -0.00059(17)
O1 0.065(3) 0.0438(19) 0.113(4) -0.004(3) -0.022(3) -0.015(2)
O2 0.092(4) 0.073(3) 0.119(5) 0.046(4) -0.014(3) -0.042(3)
O3 0.076(3) 0.068(3) 0.065(3) 0.028(2) -0.018(2) -0.024(2)
O4 0.043(2) 0.064(3) 0.051(2) -0.0049(18) 0.0028(16) 0.0044(17)
O5 0.061(2) 0.049(2) 0.062(2) -0.010(2) -0.008(2) 0.001(2)
O6 0.064(3) 0.066(3) 0.084(3) -0.032(3) -0.009(2) 0.020(2)
N1 0.0336(17) 0.0280(16) 0.0291(15) -0.0017(13) 0.0015(13) 0.0007(13)
N2 0.0331(16) 0.0267(16) 0.0247(14) 0.0001(12) 0.0006(12) 0.0037(13)
N3 0.0329(17) 0.0274(16) 0.0303(16) 0.0004(13) -0.0027(13) -0.0016(14)
N4 0.0373(17) 0.0296(16) 0.0270(16) 0.0009(13) -0.0006(13) 0.0029(14)
N5 0.050(3) 0.055(3) 0.088(4) 0.011(3) -0.002(3) -0.003(2)
C1 0.039(2) 0.045(3) 0.044(3) 0.006(2) 0.0023(19) 0.002(2)
C2 0.035(2) 0.033(2) 0.057(3) -0.003(2) 0.000(2) -0.0010(18)
C3 0.033(2) 0.052(3) 0.049(3) -0.008(2) -0.0018(19) 0.003(2)
C4 0.040(2) 0.051(3) 0.041(2) 0.003(2) 0.0056(19) 0.002(2)
C5 0.073(4) 0.056(3) 0.064(4) 0.008(3) 0.011(3) -0.023(3)
C6 0.088(5) 0.072(5) 0.087(5) -0.005(4) 0.004(4) -0.040(4)
C7 0.062(4) 0.076(4) 0.077(4) -0.011(4) -0.011(3) -0.025(4)
C8 0.053(3) 0.070(4) 0.048(3) -0.004(3) -0.003(2) -0.016(3)
C9 0.036(2) 0.045(2) 0.042(2) -0.005(2) 0.0000(18) -0.006(2)
C10 0.037(2) 0.043(2) 0.044(2) -0.003(2) 0.0075(18) -0.0023(19)
C11 0.039(3) 0.037(3) 0.095(5) 0.002(3) -0.004(3) -0.003(2)
C12 0.038(2) 0.0262(18) 0.0310(19) -0.0032(15) -0.0004(15) 0.0001(16)
C13 0.040(2) 0.030(2) 0.030(2) 0.0007(16) -0.0011(19) 0.0067(17)
C14 0.0340(19) 0.0294(19) 0.0310(18) 0.0025(16) -0.0001(15) -0.0004(16)
C15 0.037(2) 0.033(2) 0.0299(18) -0.0071(16) -0.0044(16) 0.0048(17)
C16 0.0330(19) 0.033(2) 0.0281(18) -0.0017(15) -0.0019(15) 0.0043(16)
C17 0.0324(19) 0.0306(19) 0.0308(18) 0.0002(15) -0.0003(15) 0.0029(16)
C18 0.050(3) 0.044(3) 0.060(3) -0.002(2) 0.006(2) -0.005(2)
C19 0.057(3) 0.070(4) 0.083(4) -0.002(4) 0.010(3) -0.025(3)
C20 0.048(3) 0.052(3) 0.042(2) -0.002(2) 0.002(2) 0.012(2)
C21 0.042(2) 0.045(2) 0.040(2) -0.003(2) 0.0043(19) 0.002(2)
C22 0.057(3) 0.058(4) 0.084(4) -0.026(3) -0.008(3) 0.011(3)
C23 0.063(4) 0.068(4) 0.102(6) -0.028(4) -0.019(4) 0.003(3)
C24 0.050(4) 0.074(5) 0.102(6) 0.008(4) -0.020(4) -0.012(3)
C25 0.056(4) 0.089(6) 0.087(5) 0.027(5) -0.010(4) -0.014(4)
C26 0.044(3) 0.101(6) 0.092(5) 0.026(5) 0.004(3) 0.013(4)
C27 0.065(4) 0.081(5) 0.073(4) 0.011(4) 0.002(3) 0.026(4)
C28 0.050(3) 0.058(3) 0.045(3) 0.008(2) 0.005(2) 0.009(3)
C29 0.046(3) 0.061(4) 0.073(4) -0.002(3) -0.008(3) -0.001(3)
C30 0.038(2) 0.051(3) 0.037(2) 0.003(2) 0.0043(18) 0.003(2)
O1W 0.067(3) 0.052(2) 0.068(3) -0.010(2) 0.012(2) 0.002(2)

loop_
_atom_type_symbol
_atom_type_description
_atom_type_scat_dispersion_real
_atom_type_scat_dispersion_imag
_atom_type_scat_source
C C 0.0033 0.0016 'International Tables Vol C Tables 4.2.6.8 and 6.1.1.4'
H H 0.0000 0.0000 'International Tables Vol C Tables 4.2.6.8 and 6.1.1.4'
N N 0.0061 0.0033 'International Tables Vol C Tables 4.2.6.8 and 6.1.1.4'
O O 0.0106 0.0060 'International Tables Vol C Tables 4.2.6.8 and 6.1.1.4'
Ag Ag -0.8971 1.1015 'International Tables Vol C Tables 4.2.6.8 and 6.1.1.4'

loop_
_geom_angle_atom_site_label_1
_geom_angle_atom_site_label_2
_geom_angle_atom_site_label_3
_geom_angle
_geom_angle_site_symmetry_1
_geom_angle_site_symmetry_3
N5 Ag1 N3 148.28(17) . .
N5 Ag1 N4 97.12(18) . 1_545
N3 Ag1 N4 112.91(13) . 1_545
O1 Ag2 N1 103.16(18) 1_565 2_575
O1 Ag2 N2 90.75(16) 1_565 .
N1 Ag2 N2 110.19(13) 2_575 .
O1 Ag2 C3 132.75(19) 1_565 .
N1 Ag2 C3 115.01(16) 2_575 .
N2 Ag2 C3 100.58(14) . .
O1 Ag2 C4 101.11(18) 1_565 .
N1 Ag2 C4 136.51(15) 2_575 .
N2 Ag2 C4 104.96(15) . .
C3 Ag2 C4 31.65(17) . .
C11 O1 Ag2 110.5(4) . 1_545
C11 O2 O3 93.2(4) . .
C1 O3 O2 86.2(3) . .
C30 O4 O1W 142.8(4) . .
C30 O5 O6 93.0(3) . .
C20 O6 O5 87.7(3) . .
C12 N1 C13 109.0(3) . .
C12 N1 C16 108.8(3) . .
C13 N1 C16 107.9(3) . .
C12 N1 Ag2 104.1(2) . 2_574
C13 N1 Ag2 118.1(3) . 2_574
C16 N1 Ag2 108.7(3) . 2_574
C14 N2 C15 109.0(3) . .
C14 N2 C16 109.2(3) . .
C15 N2 C16 108.4(3) . .
C14 N2 Ag2 108.5(2) . .
C15 N2 Ag2 109.7(2) . .
C16 N2 Ag2 111.9(2) . .
C17 N3 C14 107.9(3) . .
C17 N3 C12 107.3(3) . .
C14 N3 C12 107.7(3) . .
C17 N3 Ag1 115.7(3) . .
C14 N3 Ag1 109.1(2) . .
C12 N3 Ag1 108.8(2) . .
C17 N4 C15 108.3(3) . .
C17 N4 C13 108.2(3) . .
C15 N4 C13 108.0(3) . .
C17 N4 Ag1 109.8(2) . 1_565
C15 N4 Ag1 109.0(2) . 1_565
C13 N4 Ag1 113.4(2) . 1_565
C18 N5 Ag1 172.5(6) . .
O3 C1 C2 122.7(5) . .
O3 C1 C9 116.7(5) . .
C2 C1 C9 120.6(5) . .
C1 C2 C3 119.8(4) . .
C1 C2 C11 120.3(5) . .
C3 C2 C11 119.9(5) . .
C4 C3 C2 120.8(5) . .
C4 C3 Ag2 75.9(3) . .
C2 C3 Ag2 103.0(3) . .
C3 C4 C10 120.5(5) . .
C3 C4 Ag2 72.5(3) . .
C10 C4 Ag2 107.6(3) . .
C6 C5 C10 120.0(6) . .
C5 C6 C7 121.2(7) . .
C8 C7 C6 120.3(6) . .
C7 C8 C9 120.7(6) . .
C8 C9 C1 122.1(5) . .
C8 C9 C10 118.7(5) . .
C1 C9 C10 119.2(4) . .
C5 C10 C9 118.7(5) . .
C5 C10 C4 122.3(5) . .
C9 C10 C4 118.9(5) . .
O1 C11 O2 124.3(6) . .
O1 C11 C2 118.2(6) . .
O2 C11 C2 117.5(6) . .
N1 C12 N3 112.3(3) . .
N1 C13 N4 111.6(3) . .
N2 C14 N3 111.9(3) . .
N2 C15 N4 111.6(3) . .
N2 C16 N1 110.6(3) . .
N4 C17 N3 112.5(3) . .
N5 C18 C19 178.5(7) . .
O6 C20 C21 121.4(5) . .
O6 C20 C28 117.0(5) . .
C21 C20 C28 121.5(5) . .
C20 C21 C22 118.4(5) . .
C20 C21 C30 121.2(5) . .
C22 C21 C30 120.4(5) . .
C23 C22 C21 121.8(6) . .
C22 C23 C29 120.6(7) . .
C25 C24 C29 121.0(8) . .
C24 C25 C26 120.3(7) . .
C27 C26 C25 120.4(8) . .
C26 C27 C28 121.4(8) . .
C27 C28 C29 118.2(6) . .
C27 C28 C20 123.1(6) . .
C29 C28 C20 118.7(5) . .
C28 C29 C23 119.0(6) . .
C28 C29 C24 118.7(6) . .
C23 C29 C24 122.1(7) . .
O4 C30 O5 123.6(5) . .
O4 C30 C21 119.9(5) . .
O5 C30 C21 116.5(5) . .
O4 O1W O5 119.5(2) . 1_545

loop_
_geom_bond_atom_site_label_1
_geom_bond_atom_site_label_2
_geom_bond_distance
_geom_bond_site_symmetry_2
Ag1 N5 2.264(6) .
Ag1 N3 2.329(4) .
Ag1 N4 2.476(4) 1_545
Ag2 O1 2.324(5) 1_565
Ag2 N1 2.368(4) 2_575
Ag2 N2 2.426(4) .
Ag2 C3 2.480(5) .
Ag2 C4 2.522(5) .
O1 C11 1.246(9) .
O1 Ag2 2.324(5) 1_545
O2 C11 1.248(9) .
O2 O3 2.523(7) .
O3 C1 1.353(6) .
O4 C30 1.239(6) .
O4 O1W 2.739(6) .
O5 C30 1.288(7) .
O5 O6 2.504(6) .
O6 C20 1.355(7) .
N1 C12 1.475(6) .
N1 C13 1.480(5) .
N1 C16 1.497(5) .
N1 Ag2 2.368(4) 2_574
N2 C14 1.474(6) .
N2 C15 1.477(5) .
N2 C16 1.487(5) .
N3 C17 1.491(5) .
N3 C14 1.492(5) .
N3 C12 1.494(5) .
N4 C17 1.481(6) .
N4 C15 1.485(5) .
N4 C13 1.492(5) .
N4 Ag1 2.476(4) 1_565
N5 C18 1.132(8) .
C1 C2 1.382(7) .
C1 C9 1.425(7) .
C2 C3 1.432(8) .
C2 C11 1.505(8) .
C3 C4 1.364(8) .
C4 C10 1.436(7) .
C5 C6 1.379(10) .
C5 C10 1.421(8) .
C6 C7 1.379(12) .
C7 C8 1.377(9) .
C8 C9 1.414(8) .
C9 C10 1.428(7) .
C18 C19 1.462(9) .
C20 C21 1.384(7) .
C20 C28 1.428(8) .
C21 C22 1.415(8) .
C21 C30 1.506(7) .
C22 C23 1.364(9) .
C23 C29 1.421(10) .
C24 C25 1.352(12) .
C24 C29 1.425(9) .
C25 C26 1.398(13) .
C26 C27 1.363(10) .
C27 C28 1.410(9) .
C28 C29 1.418(9) .
O1W O5 2.819(7) 1_545
